data_7714358
loop_
_publ_author_name
'Kolos, Andrey'
'Nelyubina, Yulia V.'
'Podyacheva, Evgeniya'
'Perekalin, Dmitry S.'

_publ_section_title
;
 Rhodium complexes with planar-chiral cyclopentadienyl ligands: synthesis
 from tert-butylacetylene and catalytic performance in C-H activation of
 arylhydroxamates
;
_journal_name_full 'Dalton Transactions'
_journal_paper_doi 10.1039/D3DT03279E
_journal_year 2023
_chemical_absolute_configuration rmad
_chemical_formula_moiety 'C29 H43 F6 O Rh'
_chemical_formula_sum 'C29 H43 F6 O Rh'
_chemical_formula_weight 624.54
_space_group_crystal_system monoclinic
_space_group_IT_number 7
_space_group_name_Hall 'P -2yac'
_space_group_name_H-M_alt 'P 1 n 1'
_atom_sites_solution_hydrogens geom
_atom_sites_solution_primary dual
_audit_creation_date 2023-08-14
_audit_creation_method
;
Olex2 1.3
(compiled 2020.11.12 svn.r5f609507 for OlexSys, GUI svn.r6408)
;
_audit_update_record
;
2023-08-14 deposited with the CCDC.	2023-10-31 downloaded from the CCDC.
;
_cell_angle_alpha 90
_cell_angle_beta 103.6160(10)
_cell_angle_gamma 90
_cell_formula_units_Z 4
_cell_length_a 14.6789(6)
_cell_length_b 13.2778(6)
_cell_length_c 14.8188(6)
_cell_measurement_reflns_used 9301
_cell_measurement_temperature 100
_cell_measurement_theta_max 30.56
_cell_measurement_theta_min 2.71
_cell_volume 2807.1(2)
_computing_molecular_graphics 'Olex2 1.3 (Dolomanov et al., 2009)'
_computing_publication_material 'Olex2 1.3 (Dolomanov et al., 2009)'
_computing_structure_refinement 'XL  (Sheldrick, 2008)'
_computing_structure_solution 'SHELXT 2014/4 (Sheldrick, 2014)'
_diffrn_ambient_temperature 100
_diffrn_measured_fraction_theta_full 0.994
_diffrn_measured_fraction_theta_max 0.994
_diffrn_measurement_device_type 'Bruker Quest D8'
_diffrn_measurement_method '\f and \w scans'
_diffrn_radiation_monochromator graphite
_diffrn_radiation_type MoK\a
_diffrn_radiation_wavelength 0.71073
_diffrn_reflns_av_R_equivalents 0.0336
_diffrn_reflns_av_unetI/netI 0.0502
_diffrn_reflns_Laue_measured_fraction_full 0.994
_diffrn_reflns_Laue_measured_fraction_max 0.994
_diffrn_reflns_limit_h_max 18
_diffrn_reflns_limit_h_min -18
_diffrn_reflns_limit_k_max 16
_diffrn_reflns_limit_k_min -13
_diffrn_reflns_limit_l_max 18
_diffrn_reflns_limit_l_min -18
_diffrn_reflns_number 24206
_diffrn_reflns_point_group_measured_fraction_full 0.994
_diffrn_reflns_point_group_measured_fraction_max 0.994
_diffrn_reflns_theta_full 25.242
_diffrn_reflns_theta_max 26.000
_diffrn_reflns_theta_min 1.534
_diffrn_source_current 1.4
_diffrn_source_power 0.07
_diffrn_source_voltage 50.0
_diffrn_standards_number 0
_exptl_absorpt_coefficient_mu 0.669
_exptl_absorpt_correction_T_max 0.3368
_exptl_absorpt_correction_T_min 0.2637
_exptl_absorpt_correction_type multi-scan
_exptl_absorpt_process_details
;
SADABS-2016/2 (Bruker,2016/2) was used for absorption correction.
wR2(int) was 0.1258 before and 0.0593 after correction.
The Ratio of minimum to maximum transmission is 0.7830.
The \l/2 correction factor is Not present.
;
_exptl_crystal_colour yellow
_exptl_crystal_colour_primary yellow
_exptl_crystal_density_diffrn 1.478
_exptl_crystal_description prism
_exptl_crystal_F_000 1296
_exptl_crystal_size_max 0.25
_exptl_crystal_size_mid 0.15
_exptl_crystal_size_min 0.05
_refine_diff_density_max 2.345
_refine_diff_density_min -2.122
_refine_diff_density_rms 0.136
_refine_ls_abs_structure_details
;
 Refined as an inversion twin.
;
_refine_ls_abs_structure_Flack 0.04(5)
_refine_ls_extinction_coef 0.0079(8)
_refine_ls_extinction_expression Fc^*^=kFc[1+0.001xFc^2^\l^3^/sin(2\q)]^-1/4^
_refine_ls_extinction_method SHELXL
_refine_ls_goodness_of_fit_ref 1.100
_refine_ls_hydrogen_treatment constr
_refine_ls_matrix_type full
_refine_ls_number_parameters 687
_refine_ls_number_reflns 10650
_refine_ls_number_restraints 8
_refine_ls_restrained_S_all 1.100
_refine_ls_R_factor_all 0.0516
_refine_ls_R_factor_gt 0.0482
_refine_ls_shift/su_max 0.000
_refine_ls_shift/su_mean 0.000
_refine_ls_structure_factor_coef Fsqd
_refine_ls_weighting_details 'w=1/[\s^2^(Fo^2^)+(0.0470P)^2^+13.7904P] where P=(Fo^2^+2Fc^2^)/3'
_refine_ls_weighting_scheme calc
_refine_ls_wR_factor_gt 0.1309
_refine_ls_wR_factor_ref 0.1327
_reflns_Friedel_coverage 0.997
_reflns_Friedel_fraction_full 0.994
_reflns_Friedel_fraction_max 0.994
_reflns_number_gt 9962
_reflns_number_total 10650
_reflns_threshold_expression 'I > 2\s(I)'
_cod_data_source_file d3dt03279e2.cif
_cod_data_source_block Cp3tBu-HFIP-Rhcod
_cod_database_code 7714358
_shelxl_version_number 2014/6
_shelx_space_group_comment
;
The symmetry employed for this shelxl refinement is uniquely defined
by the following loop, which should always be used as a source of
symmetry information in preference to the above space-group names.
They are only intended as comments.
;
_shelx_estimated_absorpt_t_max 0.967
_shelx_estimated_absorpt_t_min 0.851
_olex2_refinement_description
;
1. Twinned data refinement
 Scales: 0.96(5)
 0.04(5)
2. Fixed Uiso
 At 1.2 times of:
  All C(H) groups, All C(H,H) groups
 At 1.5 times of:
  All C(H,H,H) groups
3. Uiso/Uaniso restraints and constraints
Uanis(C5A) \\sim Ueq: with sigma of 0.005 and sigma for terminal atoms of 0.01
4.a Ternary CH refined with riding coordinates:
 C6(H6), C7(H7), C22(H22), C23(H23), C26(H26), C27(H27), C22A(H22A),
 C26A(H26A), C23A(H23A), C7A(H7A), C6A(H6A), C27A(H27A)
4.b Secondary CH2 refined with riding coordinates:
 C24(H24C,H24D), C25(H25C,H25D), C28(H28C,H28D), C29(H29C,H29D), C25A(H25A,
 H25B), C28A(H28A,H28B), C29A(H29A,H29B), C24A(H24A,H24B)
4.c Aromatic/amide H refined with riding coordinates:
 C2(H2), C4(H4), C2A(H2A), C4A(H4A)
4.d Idealised Me refined as rotating group:
 C11(H11D,H11E,H11F), C12(H12D,H12E,H12F), C13(H13D,H13E,H13F), C15(H15D,H15E,
 H15F), C16(H16D,H16E,H16F), C17(H17D,H17E,H17F), C19(H19D,H19E,H19F), C20(H20D,
 H20E,H20F), C21(H21D,H21E,H21F), C20A(H20A,H20B,H20C), C19A(H19A,H19B,H19C),
 C16A(H16A,H16B,H16C), C12A(H12A,H12B,H12C), C21A(H21A,H21B,H21C), C13A(H13A,
 H13B,H13C), C15A(H15A,H15B,H15C), C11A(H11A,H11B,H11C), C17A(H17A,H17B,H17C)
;
_olex2_submission_special_instructions 'No special instructions were received'

loop_
_space_group_symop_operation_xyz
'x, y, z'
'x+1/2, -y, z+1/2'

loop_
_atom_site_label
_atom_site_type_symbol
_atom_site_fract_x
_atom_site_fract_y
_atom_site_fract_z
_atom_site_U_iso_or_equiv
_atom_site_adp_type
_atom_site_occupancy
_atom_site_site_symmetry_order
_atom_site_calc_flag
_atom_site_refinement_flags_posn
_atom_site_refinement_flags_adp
_atom_site_refinement_flags_occupancy
_atom_site_disorder_assembly
_atom_site_disorder_group
Rh2 Rh 1.21531(4) 0.85589(5) 0.49154(4) 0.0152(2) Uani 1 1 d . . . . .
Rh1 Rh 0.77526(4) 0.35549(5) 0.52455(4) 0.0152(2) Uani 1 1 d . . . . .
F1 F 0.6943(5) 0.8442(5) 0.4465(5) 0.0313(14) Uani 1 1 d . . . . .
F2 F 0.7819(6) 0.7283(5) 0.4110(4) 0.0371(16) Uani 1 1 d . . . . .
F3 F 0.8444(5) 0.8639(5) 0.4784(5) 0.0366(16) Uani 1 1 d . . . . .
F4 F 0.8887(5) 0.8612(5) 0.6660(5) 0.0437(18) Uani 1 1 d . . . . .
F5 F 0.7415(6) 0.9013(5) 0.6287(5) 0.0427(17) Uani 1 1 d . . . . .
F6 F 0.7909(5) 0.7829(5) 0.7272(4) 0.0320(14) Uani 1 1 d . . . . .
O2 O 0.7055(5) 0.6905(5) 0.5662(4) 0.0206(14) Uani 1 1 d . . . . .
C1 C 0.7768(7) 0.5248(7) 0.5721(6) 0.0144(17) Uani 1 1 d . . . . .
C2 C 0.7603(7) 0.5143(7) 0.4718(6) 0.0137(18) Uani 1 1 d . . . . .
H2 H 0.7041 0.5327 0.4285 0.016 Uiso 1 1 calc R U . . .
C3 C 0.8410(6) 0.4725(7) 0.4483(6) 0.0181(18) Uani 1 1 d . . . . .
C4 C 0.9030(7) 0.4492(7) 0.5352(6) 0.0183(18) Uani 1 1 d . . . . .
H4 H 0.9611 0.4152 0.5421 0.022 Uiso 1 1 calc R U . . .
C5 C 0.8656(7) 0.4842(7) 0.6114(6) 0.0149(18) Uani 1 1 d . . . . .
C6 C 0.7145(7) 0.5938(7) 0.6147(6) 0.0179(18) Uani 1 1 d . . . . .
H6 H 0.7485 0.6067 0.6805 0.021 Uiso 1 1 calc R U . . .
C7 C 0.7868(7) 0.7458(7) 0.5702(7) 0.0199(19) Uani 1 1 d . . . . .
H7 H 0.8416 0.6990 0.5813 0.024 Uiso 1 1 calc R U . . .
C8 C 0.7755(7) 0.7955(8) 0.4753(8) 0.028(2) Uani 1 1 d . . . . .
C9 C 0.8018(8) 0.8232(8) 0.6485(7) 0.027(2) Uani 1 1 d . . . . .
C10 C 0.6145(6) 0.5633(7) 0.6159(6) 0.0182(18) Uani 1 1 d . . . . .
C11 C 0.5685(7) 0.6481(7) 0.6607(7) 0.023(2) Uani 1 1 d . . . . .
H11D H 0.5659 0.7098 0.6238 0.035 Uiso 1 1 calc R U . . .
H11E H 0.6056 0.6605 0.7239 0.035 Uiso 1 1 calc R U . . .
H11F H 0.5048 0.6280 0.6629 0.035 Uiso 1 1 calc R U . . .
C12 C 0.6151(7) 0.4690(7) 0.6748(6) 0.0208(19) Uani 1 1 d . . . . .
H12D H 0.6371 0.4863 0.7406 0.031 Uiso 1 1 calc R U . . .
H12E H 0.6571 0.4187 0.6580 0.031 Uiso 1 1 calc R U . . .
H12F H 0.5515 0.4414 0.6636 0.031 Uiso 1 1 calc R U . . .
C13 C 0.5525(7) 0.5463(7) 0.5167(6) 0.0213(19) Uani 1 1 d . . . . .
H13D H 0.4893 0.5265 0.5208 0.032 Uiso 1 1 calc R U . . .
H13E H 0.5800 0.4929 0.4859 0.032 Uiso 1 1 calc R U . . .
H13F H 0.5492 0.6088 0.4808 0.032 Uiso 1 1 calc R U . . .
C14 C 0.8599(8) 0.4643(8) 0.3525(7) 0.024(2) Uani 1 1 d . . . . .
C15 C 0.7712(8) 0.4898(10) 0.2788(7) 0.033(2) Uani 1 1 d . . . . .
H15D H 0.7201 0.4454 0.2861 0.050 Uiso 1 1 calc R U . . .
H15E H 0.7828 0.4803 0.2169 0.050 Uiso 1 1 calc R U . . .
H15F H 0.7538 0.5601 0.2860 0.050 Uiso 1 1 calc R U . . .
C16 C 0.8926(8) 0.3573(8) 0.3354(7) 0.030(2) Uani 1 1 d . . . . .
H16D H 0.8413 0.3096 0.3338 0.045 Uiso 1 1 calc R U . . .
H16E H 0.9464 0.3388 0.3856 0.045 Uiso 1 1 calc R U . . .
H16F H 0.9109 0.3554 0.2760 0.045 Uiso 1 1 calc R U . . .
C17 C 0.9371(9) 0.5406(10) 0.3467(8) 0.037(3) Uani 1 1 d . . . . .
H17D H 0.9473 0.5406 0.2837 0.055 Uiso 1 1 calc R U . . .
H17E H 0.9953 0.5218 0.3910 0.055 Uiso 1 1 calc R U . . .
H17F H 0.9178 0.6079 0.3618 0.055 Uiso 1 1 calc R U . . .
C18 C 0.9196(6) 0.4818(7) 0.7121(7) 0.0178(19) Uani 1 1 d . . . . .
C19 C 1.0072(7) 0.4179(8) 0.7233(7) 0.026(2) Uani 1 1 d . . . . .
H19D H 1.0467 0.4450 0.6841 0.039 Uiso 1 1 calc R U . . .
H19E H 0.9895 0.3484 0.7045 0.039 Uiso 1 1 calc R U . . .
H19F H 1.0421 0.4188 0.7884 0.039 Uiso 1 1 calc R U . . .
C20 C 0.9526(7) 0.5908(8) 0.7419(7) 0.024(2) Uani 1 1 d . . . . .
H20D H 0.9838 0.6198 0.6963 0.036 Uiso 1 1 calc R U . . .
H20E H 0.9966 0.5890 0.8030 0.036 Uiso 1 1 calc R U . . .
H20F H 0.8982 0.6321 0.7454 0.036 Uiso 1 1 calc R U . . .
C21 C 0.8607(7) 0.4427(8) 0.7778(6) 0.024(2) Uani 1 1 d . . . . .
H21D H 0.8994 0.4407 0.8414 0.036 Uiso 1 1 calc R U . . .
H21E H 0.8379 0.3748 0.7588 0.036 Uiso 1 1 calc R U . . .
H21F H 0.8072 0.4877 0.7751 0.036 Uiso 1 1 calc R U . . .
C22 C 0.6416(6) 0.2862(7) 0.5138(6) 0.0188(18) Uani 1 1 d . . . . .
H22 H 0.5905 0.3352 0.5164 0.023 Uiso 1 1 calc R U . . .
C23 C 0.6646(7) 0.2825(8) 0.4264(6) 0.021(2) Uani 1 1 d . . . . .
H23 H 0.6265 0.3288 0.3790 0.026 Uiso 1 1 calc R U . . .
C24 C 0.6967(7) 0.1882(8) 0.3865(7) 0.027(2) Uani 1 1 d . . . . .
H24C H 0.7183 0.2059 0.3301 0.033 Uiso 1 1 calc R U . . .
H24D H 0.6430 0.1415 0.3679 0.033 Uiso 1 1 calc R U . . .
C25 C 0.7751(8) 0.1352(8) 0.4543(8) 0.028(2) Uani 1 1 d . . . . .
H25C H 0.8164 0.1015 0.4196 0.033 Uiso 1 1 calc R U . . .
H25D H 0.7482 0.0828 0.4878 0.033 Uiso 1 1 calc R U . . .
C26 C 0.8341(7) 0.2094(7) 0.5257(7) 0.024(2) Uani 1 1 d . . . . .
H26 H 0.9024 0.2095 0.5263 0.029 Uiso 1 1 calc R U . . .
C27 C 0.8157(8) 0.2281(8) 0.6113(8) 0.024(2) Uani 1 1 d . . . . .
H27 H 0.8735 0.2396 0.6616 0.028 Uiso 1 1 calc R U . . .
C28 C 0.7372(7) 0.1830(7) 0.6456(7) 0.024(2) Uani 1 1 d . . . . .
H28C H 0.7333 0.2165 0.7043 0.029 Uiso 1 1 calc R U . . .
H28D H 0.7503 0.1107 0.6591 0.029 Uiso 1 1 calc R U . . .
C29 C 0.6416(6) 0.1939(7) 0.5740(7) 0.0215(19) Uani 1 1 d . . . . .
H29C H 0.6298 0.1331 0.5343 0.026 Uiso 1 1 calc R U . . .
H29D H 0.5906 0.1996 0.6071 0.026 Uiso 1 1 calc R U . . .
F4A F 1.4111(5) 1.1863(6) 0.5277(7) 0.057(2) Uani 1 1 d . . . . .
F1A F 1.1069(5) 1.3128(5) 0.4937(6) 0.0438(17) Uani 1 1 d . . . . .
F5A F 1.3774(7) 1.3331(7) 0.4659(7) 0.070(3) Uani 1 1 d . . . . .
F6A F 1.3908(6) 1.3109(6) 0.6111(6) 0.059(2) Uani 1 1 d . . . . .
F2A F 1.1958(7) 1.3816(6) 0.4131(6) 0.056(2) Uani 1 1 d . . . . .
F3A F 1.2224(7) 1.4054(5) 0.5599(5) 0.051(2) Uani 1 1 d . . . . .
O3 O 1.2407(5) 1.1883(5) 0.5834(5) 0.0255(15) Uani 1 1 d . . . . .
C25A C 1.2054(10) 0.6267(8) 0.4565(9) 0.038(3) Uani 1 1 d . . . . .
H25A H 1.2178 0.5857 0.4049 0.046 Uiso 1 1 calc R U . . .
H25B H 1.1628 0.5878 0.4862 0.046 Uiso 1 1 calc R U . . .
C22A C 1.2261(7) 0.7780(7) 0.6195(6) 0.0196(19) Uani 1 1 d . . . . .
H22A H 1.2494 0.8204 0.6760 0.023 Uiso 1 1 calc R U . . .
C20A C 1.0494(7) 0.9505(7) 0.2631(7) 0.022(2) Uani 1 1 d . . . . .
H20A H 1.0523 0.8814 0.2869 0.034 Uiso 1 1 calc R U . . .
H20B H 1.0949 0.9585 0.2246 0.034 Uiso 1 1 calc R U . . .
H20C H 0.9862 0.9641 0.2255 0.034 Uiso 1 1 calc R U . . .
C19A C 0.9910(7) 1.0218(8) 0.3942(7) 0.023(2) Uani 1 1 d . . . . .
H19A H 0.9314 1.0257 0.3475 0.035 Uiso 1 1 calc R U . . .
H19B H 0.9957 1.0787 0.4371 0.035 Uiso 1 1 calc R U . . .
H19C H 0.9936 0.9585 0.4288 0.035 Uiso 1 1 calc R U . . .
C14A C 1.4221(7) 0.9226(7) 0.4324(6) 0.0205(19) Uani 1 1 d . . . . .
C18A C 1.0728(6) 1.0256(7) 0.3457(7) 0.0196(19) Uani 1 1 d . . . . .
C16A C 1.4519(8) 1.0013(9) 0.3691(8) 0.034(3) Uani 1 1 d . . . . .
H16A H 1.4100 0.9975 0.3070 0.051 Uiso 1 1 calc R U . . .
H16B H 1.5164 0.9878 0.3649 0.051 Uiso 1 1 calc R U . . .
H16C H 1.4483 1.0687 0.3949 0.051 Uiso 1 1 calc R U . . .
C26A C 1.1575(9) 0.7246(9) 0.4176(8) 0.025(3) Uani 1 1 d . . . . .
H26A H 1.1461 0.7308 0.3486 0.030 Uiso 1 1 calc R U . . .
C5A C 1.1679(7) 1.0001(7) 0.4093(6) 0.0125(17) Uani 1 1 d . U . . .
C12A C 1.2452(8) 1.0451(7) 0.7277(7) 0.026(2) Uani 1 1 d . . . . .
H12A H 1.2697 0.9846 0.7038 0.040 Uiso 1 1 calc R U . . .
H12B H 1.2326 1.0304 0.7885 0.040 Uiso 1 1 calc R U . . .
H12C H 1.2914 1.0994 0.7341 0.040 Uiso 1 1 calc R U . . .
C28A C 1.0570(8) 0.7302(8) 0.5387(7) 0.029(2) Uani 1 1 d . . . . .
H28A H 1.0230 0.6657 0.5229 0.034 Uiso 1 1 calc R U . . .
H28B H 1.0130 0.7794 0.5554 0.034 Uiso 1 1 calc R U . . .
C8A C 1.3615(9) 1.2695(9) 0.5300(10) 0.043(3) Uani 1 1 d . . . . .
C23A C 1.2959(7) 0.7460(8) 0.5764(7) 0.022(2) Uani 1 1 d . . . . .
H23A H 1.3596 0.7708 0.6084 0.027 Uiso 1 1 calc R U . . .
C21A C 1.0760(8) 1.1314(8) 0.3055(7) 0.026(2) Uani 1 1 d . . . . .
H21A H 1.0175 1.1445 0.2593 0.039 Uiso 1 1 calc R U . . .
H21B H 1.1290 1.1361 0.2760 0.039 Uiso 1 1 calc R U . . .
H21C H 1.0836 1.1812 0.3555 0.039 Uiso 1 1 calc R U . . .
C13A C 1.0804(8) 0.9972(9) 0.6447(7) 0.027(2) Uani 1 1 d . . . . .
H13A H 1.0190 1.0258 0.6155 0.040 Uiso 1 1 calc R U . . .
H13B H 1.0783 0.9677 0.7047 0.040 Uiso 1 1 calc R U . . .
H13C H 1.0965 0.9450 0.6044 0.040 Uiso 1 1 calc R U . . .
C15A C 1.4219(8) 0.8195(9) 0.3886(8) 0.030(2) Uani 1 1 d . . . . .
H15A H 1.4033 0.7687 0.4288 0.045 Uiso 1 1 calc R U . . .
H15B H 1.4849 0.8040 0.3808 0.045 Uiso 1 1 calc R U . . .
H15C H 1.3775 0.8190 0.3278 0.045 Uiso 1 1 calc R U . . .
C7A C 1.2559(8) 1.2430(8) 0.5084(8) 0.028(2) Uani 1 1 d . . . . .
H7A H 1.2395 1.2005 0.4511 0.034 Uiso 1 1 calc R U . . .
C11A C 1.1143(8) 1.1705(9) 0.6971(8) 0.032(2) Uani 1 1 d . . . . .
H11A H 1.1605 1.2250 0.7048 0.048 Uiso 1 1 calc R U . . .
H11B H 1.1013 1.1544 0.7574 0.048 Uiso 1 1 calc R U . . .
H11C H 1.0562 1.1919 0.6539 0.048 Uiso 1 1 calc R U . . .
C9A C 1.1939(9) 1.3372(8) 0.4950(9) 0.033(3) Uani 1 1 d . . . . .
C10A C 1.1526(7) 1.0782(8) 0.6590(6) 0.023(2) Uani 1 1 d . . . . .
C1A C 1.2071(7) 1.0302(7) 0.5019(7) 0.018(2) Uani 1 1 d . . . . .
C17A C 1.4942(7) 0.9239(8) 0.5253(7) 0.027(2) Uani 1 1 d . . . . .
H17A H 1.4976 0.9918 0.5520 0.040 Uiso 1 1 calc R U . . .
H17B H 1.5557 0.9050 0.5157 0.040 Uiso 1 1 calc R U . . .
H17C H 1.4755 0.8759 0.5679 0.040 Uiso 1 1 calc R U . . .
C6A C 1.1720(7) 1.1063(7) 0.5625(6) 0.0186(18) Uani 1 1 d . . . . .
H6A H 1.1128 1.1357 0.5240 0.022 Uiso 1 1 calc R U . . .
C29A C 1.1404(7) 0.7141(8) 0.6225(7) 0.027(2) Uani 1 1 d . . . . .
H29A H 1.1202 0.7300 0.6801 0.032 Uiso 1 1 calc R U . . .
H29B H 1.1586 0.6421 0.6252 0.032 Uiso 1 1 calc R U . . .
C3A C 1.3262(7) 0.9521(7) 0.4461(6) 0.0176(18) Uani 1 1 d . . . . .
C24A C 1.2988(9) 0.6460(7) 0.5286(9) 0.033(3) Uani 1 1 d . . . . .
H24A H 1.3099 0.5913 0.5753 0.039 Uiso 1 1 calc R U . . .
H24B H 1.3512 0.6458 0.4970 0.039 Uiso 1 1 calc R U . . .
C2A C 1.3012(6) 0.9918(6) 0.5254(6) 0.0165(18) Uani 1 1 d . . . . .
H2A H 1.3411 0.9929 0.5859 0.020 Uiso 1 1 calc R U . . .
C27A C 1.0898(8) 0.7686(7) 0.4544(7) 0.027(2) Uani 1 1 d . . . . .
H27A H 1.0390 0.8019 0.4068 0.032 Uiso 1 1 calc R U . . .
C4A C 1.2414(7) 0.9535(6) 0.3762(6) 0.0179(18) Uani 1 1 d . . . . .
H4A H 1.2346 0.9270 0.3155 0.021 Uiso 1 1 calc R U . . .

loop_
_atom_site_aniso_label
_atom_site_aniso_U_11
_atom_site_aniso_U_22
_atom_site_aniso_U_33
_atom_site_aniso_U_23
_atom_site_aniso_U_13
_atom_site_aniso_U_12
Rh2 0.0164(4) 0.0152(4) 0.0133(4) 0.0007(3) 0.0020(3) 0.0004(3)
Rh1 0.0130(4) 0.0181(4) 0.0136(4) -0.0007(3) 0.0012(3) 0.0007(3)
F1 0.025(3) 0.035(3) 0.034(3) 0.013(3) 0.007(3) 0.006(3)
F2 0.060(5) 0.032(3) 0.025(3) 0.006(3) 0.020(3) 0.003(3)
F3 0.029(4) 0.030(3) 0.053(4) 0.018(3) 0.014(3) -0.004(3)
F4 0.031(4) 0.050(4) 0.049(4) -0.016(3) 0.008(3) -0.020(3)
F5 0.059(5) 0.026(3) 0.045(4) -0.004(3) 0.016(4) 0.009(3)
F6 0.039(4) 0.029(3) 0.025(3) -0.003(2) 0.003(3) -0.002(3)
O2 0.021(4) 0.021(3) 0.017(3) 0.001(3) 0.000(3) -0.010(3)
C1 0.017(5) 0.019(4) 0.006(4) 0.001(3) 0.001(3) -0.002(4)
C2 0.015(5) 0.015(4) 0.012(4) 0.003(3) 0.005(4) 0.002(3)
C3 0.015(4) 0.023(4) 0.016(4) -0.006(3) 0.003(4) -0.002(4)
C4 0.017(4) 0.020(4) 0.017(4) -0.004(3) 0.002(4) 0.001(4)
C5 0.010(4) 0.019(4) 0.014(4) 0.000(3) 0.000(4) 0.004(4)
C6 0.020(5) 0.018(4) 0.017(4) 0.001(3) 0.008(4) 0.001(4)
C7 0.015(4) 0.021(5) 0.023(5) 0.001(4) 0.004(4) 0.003(4)
C8 0.021(5) 0.026(5) 0.039(6) -0.001(5) 0.012(5) 0.002(4)
C9 0.028(6) 0.024(5) 0.029(5) -0.005(4) 0.006(4) -0.007(4)
C10 0.016(4) 0.018(4) 0.022(4) -0.003(3) 0.007(4) 0.001(3)
C11 0.021(5) 0.026(5) 0.025(5) -0.006(4) 0.009(4) 0.002(4)
C12 0.022(5) 0.022(5) 0.019(4) 0.005(4) 0.007(4) -0.002(4)
C13 0.018(5) 0.025(5) 0.019(4) 0.002(4) 0.000(4) 0.002(4)
C14 0.026(5) 0.032(5) 0.016(5) -0.003(4) 0.009(4) -0.007(4)
C15 0.039(7) 0.044(7) 0.017(5) 0.004(5) 0.007(5) 0.005(5)
C16 0.028(6) 0.044(6) 0.018(5) -0.012(4) 0.008(4) 0.003(5)
C17 0.037(7) 0.048(7) 0.032(6) -0.003(5) 0.021(5) -0.014(5)
C18 0.016(5) 0.017(5) 0.016(4) 0.000(4) -0.003(4) 0.003(4)
C19 0.017(5) 0.037(6) 0.022(5) -0.003(4) -0.004(4) 0.003(4)
C20 0.017(5) 0.030(5) 0.023(5) -0.005(4) -0.002(4) -0.006(4)
C21 0.023(5) 0.032(5) 0.015(4) 0.000(4) 0.003(4) -0.002(4)
C22 0.006(4) 0.026(5) 0.022(5) -0.007(4) -0.001(3) -0.002(3)
C23 0.014(5) 0.029(5) 0.014(4) 0.003(4) -0.010(4) -0.001(4)
C24 0.024(5) 0.034(6) 0.019(5) -0.001(4) -0.004(4) 0.003(4)
C25 0.025(5) 0.026(5) 0.031(5) -0.009(4) 0.004(4) 0.006(4)
C26 0.018(5) 0.021(5) 0.034(6) -0.002(4) 0.005(4) 0.003(4)
C27 0.024(6) 0.018(5) 0.024(5) 0.008(4) -0.005(4) 0.007(4)
C28 0.026(5) 0.020(5) 0.021(5) 0.003(4) -0.006(4) 0.005(4)
C29 0.013(4) 0.021(5) 0.028(5) -0.003(4) 0.001(4) -0.001(4)
F4A 0.031(4) 0.048(5) 0.096(7) -0.007(4) 0.020(4) -0.006(3)
F1A 0.039(4) 0.029(3) 0.056(4) 0.001(3) -0.005(3) 0.012(3)
F5A 0.067(6) 0.063(6) 0.081(7) 0.006(5) 0.022(5) -0.038(5)
F6A 0.042(5) 0.053(5) 0.069(6) -0.019(4) -0.015(4) -0.020(4)
F2A 0.088(7) 0.032(4) 0.036(4) 0.010(3) -0.008(4) -0.008(4)
F3A 0.079(6) 0.021(3) 0.046(4) -0.010(3) -0.002(4) 0.009(4)
O3 0.027(4) 0.021(3) 0.025(4) -0.001(3) -0.001(3) 0.002(3)
C25A 0.056(8) 0.023(5) 0.038(6) -0.001(5) 0.017(6) 0.003(5)
C22A 0.026(5) 0.020(4) 0.010(4) 0.007(3) -0.001(4) 0.000(4)
C20A 0.019(5) 0.026(5) 0.020(5) -0.005(4) -0.001(4) 0.004(4)
C19A 0.014(4) 0.034(5) 0.022(5) -0.003(4) 0.002(4) 0.000(4)
C14A 0.020(5) 0.025(5) 0.016(4) 0.002(4) 0.004(4) 0.000(4)
C18A 0.014(4) 0.025(5) 0.018(4) -0.004(4) 0.001(4) -0.001(4)
C16A 0.027(6) 0.038(6) 0.042(6) 0.013(5) 0.019(5) 0.001(5)
C26A 0.034(6) 0.020(5) 0.020(5) -0.003(4) 0.002(5) -0.006(5)
C5A 0.009(4) 0.014(4) 0.011(4) -0.001(3) -0.003(3) -0.006(3)
C12A 0.037(6) 0.022(5) 0.021(5) 0.001(4) 0.006(4) 0.009(4)
C28A 0.028(6) 0.030(5) 0.029(5) 0.003(4) 0.009(4) 0.001(4)
C8A 0.033(7) 0.031(6) 0.063(9) 0.007(6) 0.005(6) -0.002(5)
C23A 0.013(5) 0.020(5) 0.028(5) 0.011(4) -0.007(4) 0.001(4)
C21A 0.023(5) 0.028(5) 0.022(5) 0.004(4) -0.003(4) 0.003(4)
C13A 0.027(6) 0.033(6) 0.024(5) 0.000(4) 0.012(4) 0.001(5)
C15A 0.022(5) 0.036(6) 0.033(6) -0.012(5) 0.008(4) 0.005(4)
C7A 0.029(6) 0.022(5) 0.034(6) -0.006(4) 0.009(5) -0.009(4)
C11A 0.034(6) 0.036(6) 0.026(5) -0.005(4) 0.004(5) 0.011(5)
C9A 0.036(7) 0.025(5) 0.032(6) -0.002(5) -0.006(5) 0.001(5)
C10A 0.022(5) 0.030(5) 0.016(4) 0.000(4) 0.003(4) 0.013(4)
C1A 0.023(5) 0.016(4) 0.010(5) 0.007(4) -0.005(4) 0.000(4)
C17A 0.020(5) 0.039(6) 0.020(5) -0.006(4) 0.003(4) -0.003(4)
C6A 0.018(5) 0.018(4) 0.019(4) 0.000(3) 0.005(4) -0.001(4)
C29A 0.024(5) 0.031(5) 0.025(5) 0.008(4) 0.006(4) 0.000(4)
C3A 0.022(5) 0.016(4) 0.015(4) 0.001(3) 0.005(4) -0.001(4)
C24A 0.043(7) 0.020(5) 0.043(6) 0.005(4) 0.026(6) 0.007(4)
C2A 0.018(5) 0.014(4) 0.016(4) 0.003(3) 0.001(4) 0.001(3)
C27A 0.036(6) 0.016(4) 0.023(5) 0.001(4) -0.002(4) -0.005(4)
C4A 0.022(5) 0.014(4) 0.016(4) 0.001(3) -0.001(4) -0.002(3)

loop_
_atom_type_symbol
_atom_type_description
_atom_type_scat_dispersion_real
_atom_type_scat_dispersion_imag
_atom_type_scat_source
C C 0.0033 0.0016 'International Tables Vol C Tables 4.2.6.8 and 6.1.1.4'
H H 0.0000 0.0000 'International Tables Vol C Tables 4.2.6.8 and 6.1.1.4'
F F 0.0171 0.0103 'International Tables Vol C Tables 4.2.6.8 and 6.1.1.4'
O O 0.0106 0.0060 'International Tables Vol C Tables 4.2.6.8 and 6.1.1.4'
Rh Rh -1.1178 0.9187 'International Tables Vol C Tables 4.2.6.8 and 6.1.1.4'

loop_
_geom_angle_atom_site_label_1
_geom_angle_atom_site_label_2
_geom_angle_atom_site_label_3
_geom_angle
_geom_angle_site_symmetry_1
_geom_angle_site_symmetry_3
_geom_angle_publ_flag
C22A Rh2 C5A 146.0(3) . . ?
C22A Rh2 C1A 114.7(4) . . ?
C22A Rh2 C3A 128.5(4) . . ?
C22A Rh2 C2A 106.1(3) . . ?
C22A Rh2 C27A 81.1(4) . . ?
C22A Rh2 C4A 164.8(4) . . ?
C26A Rh2 C22A 89.9(4) . . ?
C26A Rh2 C5A 112.1(4) . . ?
C26A Rh2 C1A 146.1(4) . . ?
C26A Rh2 C3A 122.0(4) . . ?
C26A Rh2 C2A 158.7(4) . . ?
C26A Rh2 C27A 37.5(4) . . ?
C26A Rh2 C4A 101.5(4) . . ?
C5A Rh2 C1A 35.7(3) . . ?
C5A Rh2 C3A 61.7(3) . . ?
C23A Rh2 C22A 38.5(4) . . ?
C23A Rh2 C26A 80.7(5) . . ?
C23A Rh2 C5A 163.4(4) . . ?
C23A Rh2 C1A 133.1(4) . . ?
C23A Rh2 C3A 103.0(4) . . ?
C23A Rh2 C2A 102.9(4) . . ?
C23A Rh2 C27A 96.2(4) . . ?
C23A Rh2 C4A 133.1(4) . . ?
C3A Rh2 C1A 61.0(3) . . ?
C2A Rh2 C5A 61.3(3) . . ?
C2A Rh2 C1A 36.9(3) . . ?
C2A Rh2 C3A 36.6(3) . . ?
C2A Rh2 C4A 60.5(3) . . ?
C27A Rh2 C5A 100.4(4) . . ?
C27A Rh2 C1A 120.1(4) . . ?
C27A Rh2 C3A 148.9(4) . . ?
C27A Rh2 C2A 157.0(4) . . ?
C27A Rh2 C4A 114.1(4) . . ?
C4A Rh2 C5A 36.7(3) . . ?
C4A Rh2 C1A 59.8(3) . . ?
C4A Rh2 C3A 36.4(3) . . ?
C2 Rh1 C1 36.8(3) . . ?
C2 Rh1 C3 36.8(3) . . ?
C2 Rh1 C5 60.2(3) . . ?
C3 Rh1 C1 61.2(3) . . ?
C3 Rh1 C5 61.5(3) . . ?
C4 Rh1 C1 59.7(3) . . ?
C4 Rh1 C2 60.7(3) . . ?
C4 Rh1 C3 37.0(3) . . ?
C4 Rh1 C5 36.6(3) . . ?
C5 Rh1 C1 34.7(3) . . ?
C22 Rh1 C1 112.2(3) . . ?
C22 Rh1 C2 111.5(4) . . ?
C22 Rh1 C3 138.5(4) . . ?
C22 Rh1 C4 171.5(4) . . ?
C22 Rh1 C5 137.9(3) . . ?
C22 Rh1 C23 38.6(4) . . ?
C23 Rh1 C1 126.0(4) . . ?
C23 Rh1 C2 101.1(4) . . ?
C23 Rh1 C3 108.4(4) . . ?
C23 Rh1 C4 142.5(4) . . ?
C23 Rh1 C5 160.2(4) . . ?
C26 Rh1 C1 153.6(4) . . ?
C26 Rh1 C2 150.3(4) . . ?
C26 Rh1 C3 114.2(4) . . ?
C26 Rh1 C4 100.1(4) . . ?
C26 Rh1 C5 118.9(4) . . ?
C26 Rh1 C22 88.4(4) . . ?
C26 Rh1 C23 80.4(4) . . ?
C26 Rh1 C27 38.0(4) . . ?
C27 Rh1 C1 126.7(4) . . ?
C27 Rh1 C2 162.0(4) . . ?
C27 Rh1 C3 139.2(4) . . ?
C27 Rh1 C4 107.0(4) . . ?
C27 Rh1 C5 101.9(4) . . ?
C27 Rh1 C22 79.8(4) . . ?
C27 Rh1 C23 96.3(4) . . ?
C7 O2 C6 117.7(7) . . ?
C2 C1 Rh1 67.4(5) . . ?
C2 C1 C6 120.4(8) . . ?
C5 C1 Rh1 72.6(5) . . ?
C5 C1 C2 107.6(8) . . ?
C5 C1 C6 130.1(8) . . ?
C6 C1 Rh1 136.8(6) . . ?
Rh1 C2 H2 118.3 . . ?
C1 C2 Rh1 75.8(5) . . ?
C1 C2 H2 125.1 . . ?
C3 C2 Rh1 72.5(5) . . ?
C3 C2 C1 109.8(8) . . ?
C3 C2 H2 125.1 . . ?
C2 C3 Rh1 70.7(5) . . ?
C2 C3 C4 104.7(8) . . ?
C2 C3 C14 127.3(9) . . ?
C4 C3 Rh1 69.9(5) . . ?
C4 C3 C14 127.8(9) . . ?
C14 C3 Rh1 127.7(6) . . ?
Rh1 C4 H4 117.6 . . ?
C3 C4 Rh1 73.1(5) . . ?
C3 C4 H4 124.5 . . ?
C3 C4 C5 111.0(8) . . ?
C5 C4 Rh1 76.5(5) . . ?
C5 C4 H4 124.5 . . ?
C1 C5 Rh1 72.7(5) . . ?
C1 C5 C4 106.5(8) . . ?
C1 C5 C18 129.5(8) . . ?
C4 C5 Rh1 66.9(5) . . ?
C4 C5 C18 123.8(8) . . ?
C18 C5 Rh1 128.4(6) . . ?
O2 C6 C1 108.4(7) . . ?
O2 C6 H6 107.2 . . ?
O2 C6 C10 105.2(7) . . ?
C1 C6 H6 107.2 . . ?
C10 C6 C1 121.0(8) . . ?
C10 C6 H6 107.2 . . ?
O2 C7 H7 109.1 . . ?
O2 C7 C8 106.4(8) . . ?
O2 C7 C9 111.0(8) . . ?
C8 C7 H7 109.1 . . ?
C9 C7 H7 109.1 . . ?
C9 C7 C8 112.0(8) . . ?
F1 C8 F3 106.8(8) . . ?
F1 C8 C7 113.6(8) . . ?
F2 C8 F1 107.8(9) . . ?
F2 C8 F3 107.2(8) . . ?
F2 C8 C7 111.2(8) . . ?
F3 C8 C7 110.0(9) . . ?
F4 C9 F5 107.4(9) . . ?
F4 C9 C7 111.3(9) . . ?
F5 C9 C7 112.4(9) . . ?
F6 C9 F4 106.7(9) . . ?
F6 C9 F5 107.0(9) . . ?
F6 C9 C7 111.7(8) . . ?
C6 C10 C11 109.4(7) . . ?
C6 C10 C13 112.2(7) . . ?
C11 C10 C13 107.2(8) . . ?
C12 C10 C6 110.4(8) . . ?
C12 C10 C11 107.3(8) . . ?
C12 C10 C13 110.2(8) . . ?
C10 C11 H11D 109.5 . . ?
C10 C11 H11E 109.5 . . ?
C10 C11 H11F 109.5 . . ?
H11D C11 H11E 109.5 . . ?
H11D C11 H11F 109.5 . . ?
H11E C11 H11F 109.5 . . ?
C10 C12 H12D 109.5 . . ?
C10 C12 H12E 109.5 . . ?
C10 C12 H12F 109.5 . . ?
H12D C12 H12E 109.5 . . ?
H12D C12 H12F 109.5 . . ?
H12E C12 H12F 109.5 . . ?
C10 C13 H13D 109.5 . . ?
C10 C13 H13E 109.5 . . ?
C10 C13 H13F 109.5 . . ?
H13D C13 H13E 109.5 . . ?
H13D C13 H13F 109.5 . . ?
H13E C13 H13F 109.5 . . ?
C3 C14 C15 109.9(8) . . ?
C3 C14 C16 110.8(8) . . ?
C3 C14 C17 107.8(8) . . ?
C15 C14 C16 109.5(9) . . ?
C15 C14 C17 109.2(9) . . ?
C17 C14 C16 109.7(9) . . ?
C14 C15 H15D 109.5 . . ?
C14 C15 H15E 109.5 . . ?
C14 C15 H15F 109.5 . . ?
H15D C15 H15E 109.5 . . ?
H15D C15 H15F 109.5 . . ?
H15E C15 H15F 109.5 . . ?
C14 C16 H16D 109.5 . . ?
C14 C16 H16E 109.5 . . ?
C14 C16 H16F 109.5 . . ?
H16D C16 H16E 109.5 . . ?
H16D C16 H16F 109.5 . . ?
H16E C16 H16F 109.5 . . ?
C14 C17 H17D 109.5 . . ?
C14 C17 H17E 109.5 . . ?
C14 C17 H17F 109.5 . . ?
H17D C17 H17E 109.5 . . ?
H17D C17 H17F 109.5 . . ?
H17E C17 H17F 109.5 . . ?
C5 C18 C19 110.6(8) . . ?
C5 C18 C20 108.5(8) . . ?
C5 C18 C21 112.9(8) . . ?
C19 C18 C20 106.9(8) . . ?
C19 C18 C21 109.3(8) . . ?
C21 C18 C20 108.5(8) . . ?
C18 C19 H19D 109.5 . . ?
C18 C19 H19E 109.5 . . ?
C18 C19 H19F 109.5 . . ?
H19D C19 H19E 109.5 . . ?
H19D C19 H19F 109.5 . . ?
H19E C19 H19F 109.5 . . ?
C18 C20 H20D 109.5 . . ?
C18 C20 H20E 109.5 . . ?
C18 C20 H20F 109.5 . . ?
H20D C20 H20E 109.5 . . ?
H20D C20 H20F 109.5 . . ?
H20E C20 H20F 109.5 . . ?
C18 C21 H21D 109.5 . . ?
C18 C21 H21E 109.5 . . ?
C18 C21 H21F 109.5 . . ?
H21D C21 H21E 109.5 . . ?
H21D C21 H21F 109.5 . . ?
H21E C21 H21F 109.5 . . ?
Rh1 C22 H22 113.6 . . ?
C23 C22 Rh1 70.8(5) . . ?
C23 C22 H22 113.6 . . ?
C23 C22 C29 122.9(9) . . ?
C29 C22 Rh1 115.5(6) . . ?
C29 C22 H22 113.6 . . ?
Rh1 C23 H23 114.1 . . ?
C22 C23 Rh1 70.6(5) . . ?
C22 C23 H23 114.1 . . ?
C22 C23 C24 123.6(9) . . ?
C24 C23 Rh1 112.7(7) . . ?
C24 C23 H23 114.1 . . ?
C23 C24 H24C 109.1 . . ?
C23 C24 H24D 109.1 . . ?
C23 C24 C25 112.6(8) . . ?
H24C C24 H24D 107.8 . . ?
C25 C24 H24C 109.1 . . ?
C25 C24 H24D 109.1 . . ?
C24 C25 H25C 109.2 . . ?
C24 C25 H25D 109.2 . . ?
C24 C25 C26 112.0(8) . . ?
H25C C25 H25D 107.9 . . ?
C26 C25 H25C 109.2 . . ?
C26 C25 H25D 109.2 . . ?
Rh1 C26 H26 113.8 . . ?
C25 C26 Rh1 114.4(7) . . ?
C25 C26 H26 113.8 . . ?
C27 C26 Rh1 71.0(6) . . ?
C27 C26 C25 122.8(10) . . ?
C27 C26 H26 113.8 . . ?
Rh1 C27 H27 113.3 . . ?
C26 C27 Rh1 71.0(6) . . ?
C26 C27 H27 113.3 . . ?
C26 C27 C28 125.2(10) . . ?
C28 C27 Rh1 113.5(7) . . ?
C28 C27 H27 113.3 . . ?
C27 C28 H28C 109.2 . . ?
C27 C28 H28D 109.2 . . ?
C27 C28 C29 112.1(8) . . ?
H28C C28 H28D 107.9 . . ?
C29 C28 H28C 109.2 . . ?
C29 C28 H28D 109.2 . . ?
C22 C29 C28 110.6(8) . . ?
C22 C29 H29C 109.5 . . ?
C22 C29 H29D 109.5 . . ?
C28 C29 H29C 109.5 . . ?
C28 C29 H29D 109.5 . . ?
H29C C29 H29D 108.1 . . ?
C7A O3 C6A 116.8(7) . . ?
H25A C25A H25B 107.9 . . ?
C26A C25A H25A 109.2 . . ?
C26A C25A H25B 109.2 . . ?
C26A C25A C24A 112.0(9) . . ?
C24A C25A H25A 109.2 . . ?
C24A C25A H25B 109.2 . . ?
Rh2 C22A H22A 114.3 . . ?
C23A C22A Rh2 69.5(5) . . ?
C23A C22A H22A 114.3 . . ?
C23A C22A C29A 122.8(9) . . ?
C29A C22A Rh2 114.0(6) . . ?
C29A C22A H22A 114.3 . . ?
H20A C20A H20B 109.5 . . ?
H20A C20A H20C 109.5 . . ?
H20B C20A H20C 109.5 . . ?
C18A C20A H20A 109.5 . . ?
C18A C20A H20B 109.5 . . ?
C18A C20A H20C 109.5 . . ?
H19A C19A H19B 109.5 . . ?
H19A C19A H19C 109.5 . . ?
H19B C19A H19C 109.5 . . ?
C18A C19A H19A 109.5 . . ?
C18A C19A H19B 109.5 . . ?
C18A C19A H19C 109.5 . . ?
C15A C14A C16A 108.9(9) . . ?
C15A C14A C17A 109.1(8) . . ?
C15A C14A C3A 112.5(8) . . ?
C17A C14A C16A 107.9(9) . . ?
C3A C14A C16A 108.2(8) . . ?
C3A C14A C17A 110.1(7) . . ?
C19A C18A C20A 107.1(8) . . ?
C5A C18A C20A 110.2(8) . . ?
C5A C18A C19A 113.9(8) . . ?
C5A C18A C21A 109.7(8) . . ?
C21A C18A C20A 107.7(8) . . ?
C21A C18A C19A 108.1(8) . . ?
C14A C16A H16A 109.5 . . ?
C14A C16A H16B 109.5 . . ?
C14A C16A H16C 109.5 . . ?
H16A C16A H16B 109.5 . . ?
H16A C16A H16C 109.5 . . ?
H16B C16A H16C 109.5 . . ?
Rh2 C26A H26A 114.1 . . ?
C25A C26A Rh2 114.3(8) . . ?
C25A C26A H26A 114.1 . . ?
C27A C26A Rh2 71.6(6) . . ?
C27A C26A C25A 121.7(10) . . ?
C27A C26A H26A 114.1 . . ?
C18A C5A Rh2 129.3(6) . . ?
C1A C5A Rh2 73.5(5) . . ?
C1A C5A C18A 129.8(9) . . ?
C1A C5A C4A 106.7(8) . . ?
C4A C5A Rh2 70.1(5) . . ?
C4A C5A C18A 122.7(8) . . ?
H12A C12A H12B 109.5 . . ?
H12A C12A H12C 109.5 . . ?
H12B C12A H12C 109.5 . . ?
C10A C12A H12A 109.5 . . ?
C10A C12A H12B 109.5 . . ?
C10A C12A H12C 109.5 . . ?
H28A C28A H28B 108.0 . . ?
C29A C28A H28A 109.4 . . ?
C29A C28A H28B 109.4 . . ?
C27A C28A H28A 109.4 . . ?
C27A C28A H28B 109.4 . . ?
C27A C28A C29A 111.2(9) . . ?
F4A C8A F5A 108.6(12) . . ?
F4A C8A C7A 109.6(10) . . ?
F5A C8A C7A 109.4(11) . . ?
F6A C8A F4A 108.2(11) . . ?
F6A C8A F5A 108.4(11) . . ?
F6A C8A C7A 112.6(11) . . ?
Rh2 C23A H23A 112.8 . . ?
C22A C23A Rh2 72.0(5) . . ?
C22A C23A H23A 112.8 . . ?
C22A C23A C24A 126.0(9) . . ?
C24A C23A Rh2 113.9(7) . . ?
C24A C23A H23A 112.8 . . ?
C18A C21A H21A 109.5 . . ?
C18A C21A H21B 109.5 . . ?
C18A C21A H21C 109.5 . . ?
H21A C21A H21B 109.5 . . ?
H21A C21A H21C 109.5 . . ?
H21B C21A H21C 109.5 . . ?
H13A C13A H13B 109.5 . . ?
H13A C13A H13C 109.5 . . ?
H13B C13A H13C 109.5 . . ?
C10A C13A H13A 109.5 . . ?
C10A C13A H13B 109.5 . . ?
C10A C13A H13C 109.5 . . ?
C14A C15A H15A 109.5 . . ?
C14A C15A H15B 109.5 . . ?
C14A C15A H15C 109.5 . . ?
H15A C15A H15B 109.5 . . ?
H15A C15A H15C 109.5 . . ?
H15B C15A H15C 109.5 . . ?
O3 C7A C8A 107.2(9) . . ?
O3 C7A H7A 109.4 . . ?
O3 C7A C9A 109.2(9) . . ?
C8A C7A H7A 109.4 . . ?
C9A C7A C8A 112.1(9) . . ?
C9A C7A H7A 109.4 . . ?
H11A C11A H11B 109.5 . . ?
H11A C11A H11C 109.5 . . ?
H11B C11A H11C 109.5 . . ?
C10A C11A H11A 109.5 . . ?
C10A C11A H11B 109.5 . . ?
C10A C11A H11C 109.5 . . ?
F1A C9A F2A 108.6(10) . . ?
F1A C9A F3A 108.8(11) . . ?
F1A C9A C7A 110.3(9) . . ?
F2A C9A C7A 109.5(10) . . ?
F3A C9A F2A 106.5(9) . . ?
F3A C9A C7A 113.0(10) . . ?
C12A C10A C6A 110.2(8) . . ?
C13A C10A C12A 111.8(9) . . ?
C13A C10A C11A 108.9(9) . . ?
C13A C10A C6A 108.5(8) . . ?
C11A C10A C12A 109.2(8) . . ?
C11A C10A C6A 108.1(8) . . ?
C5A C1A Rh2 70.7(5) . . ?
C5A C1A C6A 130.1(9) . . ?
C5A C1A C2A 106.4(9) . . ?
C6A C1A Rh2 137.0(7) . . ?
C2A C1A Rh2 66.4(5) . . ?
C2A C1A C6A 122.3(9) . . ?
C14A C17A H17A 109.5 . . ?
C14A C17A H17B 109.5 . . ?
C14A C17A H17C 109.5 . . ?
H17A C17A H17B 109.5 . . ?
H17A C17A H17C 109.5 . . ?
H17B C17A H17C 109.5 . . ?
O3 C6A C10A 104.3(7) . . ?
O3 C6A C1A 107.9(8) . . ?
O3 C6A H6A 107.0 . . ?
C10A C6A H6A 107.0 . . ?
C1A C6A C10A 122.7(8) . . ?
C1A C6A H6A 107.0 . . ?
C22A C29A C28A 113.8(8) . . ?
C22A C29A H29A 108.8 . . ?
C22A C29A H29B 108.8 . . ?
C28A C29A H29A 108.8 . . ?
C28A C29A H29B 108.8 . . ?
H29A C29A H29B 107.7 . . ?
C14A C3A Rh2 129.8(6) . . ?
C2A C3A Rh2 67.8(5) . . ?
C2A C3A C14A 129.6(8) . . ?
C2A C3A C4A 104.3(8) . . ?
C4A C3A Rh2 70.1(5) . . ?
C4A C3A C14A 125.9(8) . . ?
C25A C24A H24A 109.5 . . ?
C25A C24A H24B 109.5 . . ?
C23A C24A C25A 110.5(9) . . ?
C23A C24A H24A 109.5 . . ?
C23A C24A H24B 109.5 . . ?
H24A C24A H24B 108.1 . . ?
Rh2 C2A H2A 115.0 . . ?
C1A C2A Rh2 76.6(5) . . ?
C1A C2A H2A 124.6 . . ?
C3A C2A Rh2 75.6(5) . . ?
C3A C2A C1A 110.8(8) . . ?
C3A C2A H2A 124.6 . . ?
Rh2 C27A H27A 113.4 . . ?
C26A C27A Rh2 70.9(7) . . ?
C26A C27A C28A 125.4(10) . . ?
C26A C27A H27A 113.4 . . ?
C28A C27A Rh2 112.9(7) . . ?
C28A C27A H27A 113.4 . . ?
Rh2 C4A H4A 120.5 . . ?
C5A C4A Rh2 73.2(5) . . ?
C5A C4A H4A 124.5 . . ?
C3A C4A Rh2 73.5(5) . . ?
C3A C4A C5A 111.1(8) . . ?
C3A C4A H4A 124.5 . . ?

loop_
_geom_bond_atom_site_label_1
_geom_bond_atom_site_label_2
_geom_bond_distance
_geom_bond_site_symmetry_2
_geom_bond_publ_flag
Rh2 C22A 2.133(8) . ?
Rh2 C26A 2.127(12) . ?
Rh2 C5A 2.289(9) . ?
Rh2 C23A 2.100(9) . ?
Rh2 C1A 2.325(9) . ?
Rh2 C3A 2.292(9) . ?
Rh2 C2A 2.191(9) . ?
Rh2 C27A 2.135(11) . ?
Rh2 C4A 2.248(9) . ?
Rh1 C1 2.354(9) . ?
Rh1 C2 2.242(9) . ?
Rh1 C3 2.266(9) . ?
Rh1 C4 2.225(9) . ?
Rh1 C5 2.352(9) . ?
Rh1 C22 2.138(9) . ?
Rh1 C23 2.140(9) . ?
Rh1 C26 2.122(10) . ?
Rh1 C27 2.123(11) . ?
F1 C8 1.334(12) . ?
F2 C8 1.325(13) . ?
F3 C8 1.352(13) . ?
F4 C9 1.339(13) . ?
F5 C9 1.350(14) . ?
F6 C9 1.327(12) . ?
O2 C6 1.463(11) . ?
O2 C7 1.391(11) . ?
C1 C2 1.454(11) . ?
C1 C5 1.404(13) . ?
C1 C6 1.532(12) . ?
C2 H2 0.9500 . ?
C2 C3 1.423(13) . ?
C3 C4 1.426(13) . ?
C3 C14 1.514(12) . ?
C4 H4 0.9500 . ?
C4 C5 1.443(13) . ?
C5 C18 1.515(13) . ?
C6 H6 1.0000 . ?
C6 C10 1.526(12) . ?
C7 H7 1.0000 . ?
C7 C8 1.526(14) . ?
C7 C9 1.525(14) . ?
C10 C11 1.541(12) . ?
C10 C12 1.525(12) . ?
C10 C13 1.552(13) . ?
C11 H11D 0.9800 . ?
C11 H11E 0.9800 . ?
C11 H11F 0.9800 . ?
C12 H12D 0.9800 . ?
C12 H12E 0.9800 . ?
C12 H12F 0.9800 . ?
C13 H13D 0.9800 . ?
C13 H13E 0.9800 . ?
C13 H13F 0.9800 . ?
C14 C15 1.528(15) . ?
C14 C16 1.539(15) . ?
C14 C17 1.536(15) . ?
C15 H15D 0.9800 . ?
C15 H15E 0.9800 . ?
C15 H15F 0.9800 . ?
C16 H16D 0.9800 . ?
C16 H16E 0.9800 . ?
C16 H16F 0.9800 . ?
C17 H17D 0.9800 . ?
C17 H17E 0.9800 . ?
C17 H17F 0.9800 . ?
C18 C19 1.517(13) . ?
C18 C20 1.556(13) . ?
C18 C21 1.537(13) . ?
C19 H19D 0.9800 . ?
C19 H19E 0.9800 . ?
C19 H19F 0.9800 . ?
C20 H20D 0.9800 . ?
C20 H20E 0.9800 . ?
C20 H20F 0.9800 . ?
C21 H21D 0.9800 . ?
C21 H21E 0.9800 . ?
C21 H21F 0.9800 . ?
C22 H22 1.0000 . ?
C22 C23 1.414(14) . ?
C22 C29 1.515(14) . ?
C23 H23 1.0000 . ?
C23 C24 1.507(15) . ?
C24 H24C 0.9900 . ?
C24 H24D 0.9900 . ?
C24 C25 1.511(14) . ?
C25 H25C 0.9900 . ?
C25 H25D 0.9900 . ?
C25 C26 1.551(14) . ?
C26 H26 1.0000 . ?
C26 C27 1.382(16) . ?
C27 H27 1.0000 . ?
C27 C28 1.489(16) . ?
C28 H28C 0.9900 . ?
C28 H28D 0.9900 . ?
C28 C29 1.554(13) . ?
C29 H29C 0.9900 . ?
C29 H29D 0.9900 . ?
F4A C8A 1.328(15) . ?
F1A C9A 1.313(15) . ?
F5A C8A 1.332(16) . ?
F6A C8A 1.299(17) . ?
F2A C9A 1.356(15) . ?
F3A C9A 1.316(13) . ?
O3 C7A 1.388(13) . ?
O3 C6A 1.467(12) . ?
C25A H25A 0.9900 . ?
C25A H25B 0.9900 . ?
C25A C26A 1.525(17) . ?
C25A C24A 1.548(19) . ?
C22A H22A 1.0000 . ?
C22A C23A 1.396(14) . ?
C22A C29A 1.526(14) . ?
C20A H20A 0.9800 . ?
C20A H20B 0.9800 . ?
C20A H20C 0.9800 . ?
C20A C18A 1.554(13) . ?
C19A H19A 0.9800 . ?
C19A H19B 0.9800 . ?
C19A H19C 0.9800 . ?
C19A C18A 1.539(12) . ?
C14A C16A 1.536(13) . ?
C14A C15A 1.516(14) . ?
C14A C17A 1.526(13) . ?
C14A C3A 1.519(13) . ?
C18A C5A 1.526(13) . ?
C18A C21A 1.530(13) . ?
C16A H16A 0.9800 . ?
C16A H16B 0.9800 . ?
C16A H16C 0.9800 . ?
C26A H26A 1.0000 . ?
C26A C27A 1.372(17) . ?
C5A C1A 1.416(13) . ?
C5A C4A 1.427(13) . ?
C12A H12A 0.9800 . ?
C12A H12B 0.9800 . ?
C12A H12C 0.9800 . ?
C12A C10A 1.557(14) . ?
C28A H28A 0.9900 . ?
C28A H28B 0.9900 . ?
C28A C29A 1.539(14) . ?
C28A C27A 1.530(14) . ?
C8A C7A 1.548(16) . ?
C23A H23A 1.0000 . ?
C23A C24A 1.510(15) . ?
C21A H21A 0.9800 . ?
C21A H21B 0.9800 . ?
C21A H21C 0.9800 . ?
C13A H13A 0.9800 . ?
C13A H13B 0.9800 . ?
C13A H13C 0.9800 . ?
C13A C10A 1.489(15) . ?
C15A H15A 0.9800 . ?
C15A H15B 0.9800 . ?
C15A H15C 0.9800 . ?
C7A H7A 1.0000 . ?
C7A C9A 1.532(16) . ?
C11A H11A 0.9800 . ?
C11A H11B 0.9800 . ?
C11A H11C 0.9800 . ?
C11A C10A 1.512(14) . ?
C10A C6A 1.568(13) . ?
C1A C6A 1.519(13) . ?
C1A C2A 1.436(14) . ?
C17A H17A 0.9800 . ?
C17A H17B 0.9800 . ?
C17A H17C 0.9800 . ?
C6A H6A 1.0000 . ?
C29A H29A 0.9900 . ?
C29A H29B 0.9900 . ?
C3A C2A 1.413(12) . ?
C3A C4A 1.419(13) . ?
C24A H24A 0.9900 . ?
C24A H24B 0.9900 . ?
C2A H2A 0.9500 . ?
C27A H27A 1.0000 . ?
C4A H4A 0.9500 . ?

loop_
_geom_torsion_atom_site_label_1
_geom_torsion_atom_site_label_2
_geom_torsion_atom_site_label_3
_geom_torsion_atom_site_label_4
_geom_torsion
_geom_torsion_site_symmetry_1
_geom_torsion_site_symmetry_2
_geom_torsion_site_symmetry_3
_geom_torsion_site_symmetry_4
_geom_torsion_publ_flag
Rh2 C22A C23A C24A -106.8(10) . . . . ?
Rh2 C22A C29A C28A -8.7(11) . . . . ?
Rh2 C26A C27A C28A -105.0(10) . . . . ?
Rh2 C5A C1A C6A -135.9(10) . . . . ?
Rh2 C5A C1A C2A 57.0(6) . . . . ?
Rh2 C5A C4A C3A -64.2(6) . . . . ?
Rh2 C23A C24A C25A -32.5(11) . . . . ?
Rh2 C1A C6A O3 138.3(8) . . . . ?
Rh2 C1A C6A C10A 17.3(15) . . . . ?
Rh2 C1A C2A C3A 68.6(6) . . . . ?
Rh2 C3A C2A C1A -69.3(6) . . . . ?
Rh2 C3A C4A C5A 64.0(6) . . . . ?
Rh1 C1 C2 C3 -65.1(6) . . . . ?
Rh1 C1 C5 C4 58.6(6) . . . . ?
Rh1 C1 C5 C18 -125.9(10) . . . . ?
Rh1 C1 C6 O2 -136.1(7) . . . . ?
Rh1 C1 C6 C10 -14.6(14) . . . . ?
Rh1 C2 C3 C4 -62.1(6) . . . . ?
Rh1 C2 C3 C14 123.2(10) . . . . ?
Rh1 C3 C4 C5 -67.8(7) . . . . ?
Rh1 C3 C14 C15 83.0(11) . . . . ?
Rh1 C3 C14 C16 -38.1(12) . . . . ?
Rh1 C3 C14 C17 -158.1(8) . . . . ?
Rh1 C4 C5 C1 -62.4(7) . . . . ?
Rh1 C4 C5 C18 121.7(9) . . . . ?
Rh1 C5 C18 C19 73.3(10) . . . . ?
Rh1 C5 C18 C20 -169.8(6) . . . . ?
Rh1 C5 C18 C21 -49.6(11) . . . . ?
Rh1 C22 C23 C24 104.9(9) . . . . ?
Rh1 C22 C29 C28 11.6(10) . . . . ?
Rh1 C23 C24 C25 31.4(11) . . . . ?
Rh1 C26 C27 C28 105.8(10) . . . . ?
Rh1 C27 C28 C29 32.6(11) . . . . ?
O2 C6 C10 C11 -55.6(9) . . . . ?
O2 C6 C10 C12 -173.4(7) . . . . ?
O2 C6 C10 C13 63.3(9) . . . . ?
O2 C7 C8 F1 50.2(11) . . . . ?
O2 C7 C8 F2 -71.6(10) . . . . ?
O2 C7 C8 F3 169.8(8) . . . . ?
O2 C7 C9 F4 166.5(8) . . . . ?
O2 C7 C9 F5 -72.9(11) . . . . ?
O2 C7 C9 F6 47.4(12) . . . . ?
C1 C2 C3 Rh1 67.2(6) . . . . ?
C1 C2 C3 C4 5.2(10) . . . . ?
C1 C2 C3 C14 -169.5(9) . . . . ?
C1 C5 C18 C19 172.5(10) . . . . ?
C1 C5 C18 C20 -70.5(13) . . . . ?
C1 C5 C18 C21 49.7(13) . . . . ?
C1 C6 C10 C11 -178.6(8) . . . . ?
C1 C6 C10 C12 63.6(11) . . . . ?
C1 C6 C10 C13 -59.8(11) . . . . ?
C2 C1 C5 Rh1 -58.5(6) . . . . ?
C2 C1 C5 C4 0.0(10) . . . . ?
C2 C1 C5 C18 175.6(9) . . . . ?
C2 C1 C6 O2 -47.5(11) . . . . ?
C2 C1 C6 C10 74.0(11) . . . . ?
C2 C3 C4 Rh1 62.6(6) . . . . ?
C2 C3 C4 C5 -5.2(10) . . . . ?
C2 C3 C14 C15 -10.6(14) . . . . ?
C2 C3 C14 C16 -131.7(10) . . . . ?
C2 C3 C14 C17 108.3(11) . . . . ?
C3 C4 C5 Rh1 65.6(7) . . . . ?
C3 C4 C5 C1 3.3(11) . . . . ?
C3 C4 C5 C18 -172.6(9) . . . . ?
C4 C3 C14 C15 175.9(10) . . . . ?
C4 C3 C14 C16 54.8(13) . . . . ?
C4 C3 C14 C17 -65.2(13) . . . . ?
C4 C5 C18 C19 -12.6(13) . . . . ?
C4 C5 C18 C20 104.4(10) . . . . ?
C4 C5 C18 C21 -135.4(9) . . . . ?
C5 C1 C2 Rh1 61.8(7) . . . . ?
C5 C1 C2 C3 -3.3(11) . . . . ?
C5 C1 C6 O2 114.9(10) . . . . ?
C5 C1 C6 C10 -123.6(11) . . . . ?
C6 O2 C7 C8 143.0(7) . . . . ?
C6 O2 C7 C9 -94.9(10) . . . . ?
C6 C1 C2 Rh1 -132.2(8) . . . . ?
C6 C1 C2 C3 162.7(8) . . . . ?
C6 C1 C5 Rh1 137.3(10) . . . . ?
C6 C1 C5 C4 -164.1(9) . . . . ?
C6 C1 C5 C18 11.4(17) . . . . ?
C7 O2 C6 C1 -61.3(10) . . . . ?
C7 O2 C6 C10 167.8(7) . . . . ?
C8 C7 C9 F4 -74.8(11) . . . . ?
C8 C7 C9 F5 45.8(12) . . . . ?
C8 C7 C9 F6 166.1(8) . . . . ?
C9 C7 C8 F1 -71.2(11) . . . . ?
C9 C7 C8 F2 167.0(9) . . . . ?
C9 C7 C8 F3 48.4(11) . . . . ?
C14 C3 C4 Rh1 -122.8(10) . . . . ?
C14 C3 C4 C5 169.5(9) . . . . ?
C22 C23 C24 C25 -49.7(13) . . . . ?
C23 C22 C29 C28 94.3(10) . . . . ?
C23 C24 C25 C26 -27.0(13) . . . . ?
C24 C25 C26 Rh1 10.6(11) . . . . ?
C24 C25 C26 C27 93.0(12) . . . . ?
C25 C26 C27 Rh1 -107.4(9) . . . . ?
C25 C26 C27 C28 -1.6(16) . . . . ?
C26 C27 C28 C29 -50.0(14) . . . . ?
C27 C28 C29 C22 -28.1(11) . . . . ?
C29 C22 C23 Rh1 -108.6(8) . . . . ?
C29 C22 C23 C24 -3.7(14) . . . . ?
F4A C8A C7A O3 69.2(13) . . . . ?
F4A C8A C7A C9A -171.1(11) . . . . ?
F5A C8A C7A O3 -171.9(10) . . . . ?
F5A C8A C7A C9A -52.1(14) . . . . ?
F6A C8A C7A O3 -51.3(12) . . . . ?
F6A C8A C7A C9A 68.5(13) . . . . ?
O3 C7A C9A F1A -50.0(12) . . . . ?
O3 C7A C9A F2A -169.5(9) . . . . ?
O3 C7A C9A F3A 72.0(12) . . . . ?
C25A C26A C27A Rh2 107.6(11) . . . . ?
C25A C26A C27A C28A 2.6(18) . . . . ?
C22A C23A C24A C25A 52.0(14) . . . . ?
C20A C18A C5A Rh2 -60.9(10) . . . . ?
C20A C18A C5A C1A -162.8(9) . . . . ?
C20A C18A C5A C4A 29.3(12) . . . . ?
C19A C18A C5A Rh2 59.4(11) . . . . ?
C19A C18A C5A C1A -42.4(14) . . . . ?
C19A C18A C5A C4A 149.6(9) . . . . ?
C14A C3A C2A Rh2 -124.0(9) . . . . ?
C14A C3A C2A C1A 166.7(9) . . . . ?
C14A C3A C4A Rh2 125.3(9) . . . . ?
C14A C3A C4A C5A -170.7(8) . . . . ?
C18A C5A C1A Rh2 127.9(10) . . . . ?
C18A C5A C1A C6A -8.0(17) . . . . ?
C18A C5A C1A C2A -175.1(9) . . . . ?
C18A C5A C4A Rh2 -124.7(8) . . . . ?
C18A C5A C4A C3A 171.1(8) . . . . ?
C16A C14A C3A Rh2 159.4(7) . . . . ?
C16A C14A C3A C2A -107.8(11) . . . . ?
C16A C14A C3A C4A 66.1(12) . . . . ?
C26A C25A C24A C23A 28.3(13) . . . . ?
C5A C1A C6A O3 -116.0(11) . . . . ?
C5A C1A C6A C10A 122.9(11) . . . . ?
C5A C1A C2A Rh2 -59.8(6) . . . . ?
C5A C1A C2A C3A 8.9(10) . . . . ?
C12A C10A C6A O3 -59.3(10) . . . . ?
C12A C10A C6A C1A 63.4(12) . . . . ?
C8A C7A C9A F1A -168.6(10) . . . . ?
C8A C7A C9A F2A 71.9(13) . . . . ?
C8A C7A C9A F3A -46.6(14) . . . . ?
C23A C22A C29A C28A -88.9(11) . . . . ?
C21A C18A C5A Rh2 -179.3(7) . . . . ?
C21A C18A C5A C1A 78.9(12) . . . . ?
C21A C18A C5A C4A -89.1(11) . . . . ?
C13A C10A C6A O3 178.0(8) . . . . ?
C13A C10A C6A C1A -59.3(12) . . . . ?
C15A C14A C3A Rh2 39.0(11) . . . . ?
C15A C14A C3A C2A 131.9(10) . . . . ?
C15A C14A C3A C4A -54.2(12) . . . . ?
C7A O3 C6A C10A -166.4(8) . . . . ?
C7A O3 C6A C1A 61.6(11) . . . . ?
C11A C10A C6A O3 60.0(10) . . . . ?
C11A C10A C6A C1A -177.3(9) . . . . ?
C1A C5A C4A Rh2 65.0(6) . . . . ?
C1A C5A C4A C3A 0.8(10) . . . . ?
C17A C14A C3A Rh2 -82.9(10) . . . . ?
C17A C14A C3A C2A 9.9(14) . . . . ?
C17A C14A C3A C4A -176.2(9) . . . . ?
C6A O3 C7A C8A -143.4(9) . . . . ?
C6A O3 C7A C9A 95.0(10) . . . . ?
C6A C1A C2A Rh2 131.9(9) . . . . ?
C6A C1A C2A C3A -159.4(8) . . . . ?
C29A C22A C23A Rh2 106.0(8) . . . . ?
C29A C22A C23A C24A -0.9(15) . . . . ?
C29A C28A C27A Rh2 -29.5(11) . . . . ?
C29A C28A C27A C26A 52.7(14) . . . . ?
C24A C25A C26A Rh2 -12.1(13) . . . . ?
C24A C25A C26A C27A -94.7(13) . . . . ?
C2A C1A C6A O3 49.3(11) . . . . ?
C2A C1A C6A C10A -71.8(13) . . . . ?
C2A C3A C4A Rh2 -59.5(6) . . . . ?
C2A C3A C4A C5A 4.5(10) . . . . ?
C27A C28A C29A C22A 24.6(12) . . . . ?
C4A C5A C1A Rh2 -62.7(6) . . . . ?
C4A C5A C1A C6A 161.4(9) . . . . ?
C4A C5A C1A C2A -5.7(10) . . . . ?
C4A C3A C2A Rh2 61.1(6) . . . . ?
C4A C3A C2A C1A -8.2(10) . . . . ?

loop_
_twin_individual_id
_twin_individual_mass_fraction_refined
1 0.96(5)
2 0.04(5)
